data_7059959
loop_
_publ_author_name
'Kadari, Lingaswamy'
'Erb, William'
'Roisnel, Thierry'
'Radha Krishna, Palakodety'
'Mongin, Florence'

_publ_section_title
;
 Iodoferrocene as a partner in N-arylation of amides
;
_journal_issue 37
_journal_name_full 'New Journal of Chemistry'
_journal_page_first 15928
_journal_page_last 15941
_journal_paper_doi 10.1039/D0NJ03470C
_journal_volume 44
_journal_year 2020
_chemical_compound_source 'synthesis as described'
_chemical_formula_moiety 'C13 H13 Fe N O'
_chemical_formula_sum 'C13 H13 Fe N O'
_chemical_formula_weight 255.09
_space_group_crystal_system monoclinic
_space_group_IT_number 14
_space_group_name_Hall '-P 2ybc'
_space_group_name_H-M_alt 'P 1 21/c 1'
_atom_sites_solution_hydrogens geom
_atom_sites_solution_primary dual
_atom_sites_solution_secondary difmap
_audit_update_record
;
2020-07-07 deposited with the CCDC.	2020-09-04 downloaded from the CCDC.
;
_cell_angle_alpha 90
_cell_angle_beta 106.643(3)
_cell_angle_gamma 90
_cell_formula_units_Z 4
_cell_length_a 14.1641(13)
_cell_length_b 9.6057(8)
_cell_length_c 8.2368(8)
_cell_measurement_reflns_used 9541
_cell_measurement_temperature 150
_cell_measurement_theta_max 27.4886
_cell_measurement_theta_min 2.5874
_cell_measurement_wavelength 0.710730
_cell_volume 1073.72(17)
_computing_cell_refinement 'APEX3 (Bruker, 2015)'
_computing_data_collection 'SAINT (Bruker, 2014)'
_computing_data_reduction 'SAINT (Bruker, 2014)'
_computing_molecular_graphics
;
   'SXGRAPH (L. Farrugia, 1999), Mercury (CSD, 2016)'
;
_computing_publication_material 'CRYSCALC (T. Roisnel, local program, 2019)'
_computing_structure_refinement 'SHELXL-2018_3 (Sheldrick, 2018)'
_computing_structure_solution 'SHELXT (G. Sheldrick, 2015)'
_diffrn_ambient_temperature 150
_diffrn_detector '(CMOS) PHOTON 100'
_diffrn_detector_area_resol_mean 10.4167
_diffrn_measured_fraction_theta_full 0.999
_diffrn_measured_fraction_theta_max 0.997
_diffrn_measurement_device_type 'D8 VENTURE Bruker AXS'
_diffrn_measurement_method 'rotation images'
_diffrn_orient_matrix_UB_11 -0.0144003
_diffrn_orient_matrix_UB_12 -0.0213647
_diffrn_orient_matrix_UB_13 -0.0710294
_diffrn_orient_matrix_UB_21 0.1201872
_diffrn_orient_matrix_UB_22 0.0279876
_diffrn_orient_matrix_UB_23 0.0081816
_diffrn_orient_matrix_UB_31 0.0374748
_diffrn_orient_matrix_UB_32 -0.0979700
_diffrn_orient_matrix_UB_33 0.0178269
_diffrn_radiation_monochromator 'multilayer monochromator'
_diffrn_radiation_probe x-ray
_diffrn_radiation_source 'Incoatec microfocus sealed tube'
_diffrn_radiation_type MoK\a
_diffrn_radiation_wavelength 0.71073
_diffrn_reflns_av_R_equivalents 0.0407
_diffrn_reflns_av_unetI/netI 0.0273
_diffrn_reflns_limit_h_max 18
_diffrn_reflns_limit_h_min -18
_diffrn_reflns_limit_k_max 10
_diffrn_reflns_limit_k_min -12
_diffrn_reflns_limit_l_max 10
_diffrn_reflns_limit_l_min -10
_diffrn_reflns_number 15508
_diffrn_reflns_theta_full 25.242
_diffrn_reflns_theta_max 27.514
_diffrn_reflns_theta_min 2.598
_diffrn_source_current 1.0
_diffrn_source_voltage 50.0
_exptl_absorpt_coefficient_mu 1.378
_exptl_absorpt_correction_T_max 0.759
_exptl_absorpt_correction_T_min 0.574
_exptl_absorpt_correction_type multi-scan
_exptl_absorpt_process_details
;
  [Sheldrick, G.M. (2014). SADABS Bruker AXS Inc., Madison, Wisconsin, USA]
;
_exptl_crystal_colour orange
_exptl_crystal_density_diffrn 1.578
_exptl_crystal_description prism
_exptl_crystal_F_000 528
_exptl_crystal_size_max 0.700
_exptl_crystal_size_mid 0.380
_exptl_crystal_size_min 0.200
_refine_diff_density_max 0.338
_refine_diff_density_min -0.314
_refine_diff_density_rms 0.059
_refine_ls_extinction_coef 0.048(2)
_refine_ls_extinction_method 'SHELXL-2018_3 (Sheldrick 2018)'
_refine_ls_goodness_of_fit_ref 0.959
_refine_ls_hydrogen_treatment constr
_refine_ls_matrix_type full
_refine_ls_number_parameters 146
_refine_ls_number_reflns 2472
_refine_ls_number_restraints 0
_refine_ls_restrained_S_all 0.959
_refine_ls_R_factor_all 0.0248
_refine_ls_R_factor_gt 0.0224
_refine_ls_shift/su_max 0.001
_refine_ls_shift/su_mean 0.000
_refine_ls_structure_factor_coef Fsqd
_refine_ls_weighting_details 'w=1/[\s^2^(Fo^2^)+(0.0418P)^2^+0.4769P] where P=(Fo^2^+2Fc^2^)/3'
_refine_ls_weighting_scheme calc
_refine_ls_wR_factor_gt 0.0629
_refine_ls_wR_factor_ref 0.0652
_reflns_Friedel_coverage 0.000
_reflns_number_gt 2304
_reflns_number_total 2472
_reflns_threshold_expression >2sigma(I)
_cod_data_source_file d0nj03470c2.cif
_cod_data_source_block WEKL89C
_cod_depositor_comments 'Adding full bibliography for 7059953--7059970.cif.'
_cod_original_sg_symbol_H-M 'P 21/c'
_cod_database_code 7059959

loop_
_space_group_symop_operation_xyz
'x, y, z'
'-x, y+1/2, -z+1/2'
'-x, -y, -z'
'x, -y-1/2, z-1/2'

loop_
_atom_site_label
_atom_site_type_symbol
_atom_site_fract_x
_atom_site_fract_y
_atom_site_fract_z
_atom_site_U_iso_or_equiv
_atom_site_adp_type
_atom_site_occupancy
_atom_site_site_symmetry_order
_atom_site_calc_flag
_atom_site_refinement_flags_posn
_atom_site_refinement_flags_adp
_atom_site_refinement_flags_occupancy
_atom_site_disorder_assembly
_atom_site_disorder_group
C1 C 0.74692(10) 0.47072(14) 0.34661(17) 0.0184(3) Uani 1 1 d . . . . .
H1 H 0.700110 0.529619 0.272223 0.022 Uiso 1 1 calc R U . . .
C2 C 0.72612(10) 0.36868(14) 0.45706(17) 0.0196(3) Uani 1 1 d . . . . .
H2 H 0.662949 0.347266 0.468941 0.024 Uiso 1 1 calc R U . . .
C3 C 0.81665(11) 0.30441(14) 0.54654(18) 0.0217(3) Uani 1 1 d . . . . .
H3 H 0.824418 0.233014 0.629148 0.026 Uiso 1 1 calc R U . . .
C4 C 0.89363(10) 0.36562(14) 0.49084(18) 0.0212(3) Uani 1 1 d . . . . .
H4 H 0.961504 0.341772 0.529222 0.025 Uiso 1 1 calc R U . . .
C5 C 0.85088(10) 0.46891(14) 0.36744(17) 0.0187(3) Uani 1 1 d . . . . .
H5 H 0.885199 0.526321 0.309349 0.022 Uiso 1 1 calc R U . . .
C6 C 0.83940(10) 0.53896(15) 0.84603(16) 0.0174(3) Uani 1 1 d . . . . .
H6 H 0.841606 0.466732 0.925818 0.021 Uiso 1 1 calc R U . . .
C7 C 0.92153(10) 0.59618(15) 0.80043(16) 0.0203(3) Uani 1 1 d . . . . .
H7 H 0.988427 0.569052 0.845774 0.024 Uiso 1 1 calc R U . . .
C8 C 0.88578(10) 0.70081(14) 0.67538(17) 0.0209(3) Uani 1 1 d . . . . .
H8 H 0.924795 0.755469 0.623137 0.025 Uiso 1 1 calc R U . . .
C9 C 0.78122(10) 0.70957(13) 0.64188(17) 0.0182(3) Uani 1 1 d . . . . .
H9 H 0.738244 0.769915 0.562949 0.022 Uiso 1 1 calc R U . . .
C10 C 0.75347(9) 0.61085(13) 0.74904(15) 0.0155(2) Uani 1 1 d . . . . .
N11 N 0.65817(8) 0.58673(12) 0.75968(14) 0.0176(2) Uani 1 1 d . . . . .
C12 C 0.61807(11) 0.47182(16) 0.8387(2) 0.0239(3) Uani 1 1 d . . . . .
H12A H 0.639816 0.472986 0.964136 0.029 Uiso 1 1 calc R U . . .
H12B H 0.626938 0.378522 0.794143 0.029 Uiso 1 1 calc R U . . .
C13 C 0.51488(11) 0.53556(17) 0.7599(2) 0.0242(3) Uani 1 1 d . . . . .
H13A H 0.468907 0.474673 0.676691 0.029 Uiso 1 1 calc R U . . .
H13B H 0.483708 0.574021 0.843514 0.029 Uiso 1 1 calc R U . . .
C14 C 0.56787(10) 0.64401(15) 0.68079(17) 0.0212(3) Uani 1 1 d . . . . .
O15 O 0.54475(9) 0.74130(13) 0.58469(16) 0.0373(3) Uani 1 1 d . . . . .
Fe1 Fe 0.82289(2) 0.51352(2) 0.59235(2) 0.01221(9) Uani 1 1 d . . . . .

loop_
_atom_site_aniso_label
_atom_site_aniso_U_11
_atom_site_aniso_U_22
_atom_site_aniso_U_33
_atom_site_aniso_U_23
_atom_site_aniso_U_13
_atom_site_aniso_U_12
C1 0.0192(6) 0.0190(6) 0.0148(6) -0.0034(5) 0.0010(5) -0.0013(5)
C2 0.0191(6) 0.0176(6) 0.0214(6) -0.0054(5) 0.0046(5) -0.0059(5)
C3 0.0299(7) 0.0120(6) 0.0225(6) -0.0022(5) 0.0065(5) 0.0001(5)
C4 0.0193(6) 0.0186(6) 0.0254(7) -0.0072(5) 0.0056(5) 0.0044(5)
C5 0.0214(7) 0.0192(6) 0.0178(6) -0.0056(5) 0.0096(5) -0.0020(5)
C6 0.0172(6) 0.0211(6) 0.0131(6) -0.0019(5) 0.0030(5) -0.0003(5)
C7 0.0166(6) 0.0247(7) 0.0189(6) -0.0078(5) 0.0039(5) -0.0043(5)
C8 0.0254(7) 0.0157(6) 0.0250(7) -0.0079(5) 0.0128(5) -0.0086(5)
C9 0.0247(7) 0.0121(6) 0.0205(6) -0.0018(5) 0.0108(5) 0.0005(5)
C10 0.0164(6) 0.0156(6) 0.0154(6) -0.0017(5) 0.0059(5) 0.0011(5)
N11 0.0162(5) 0.0188(6) 0.0198(5) 0.0037(4) 0.0081(4) 0.0029(4)
C12 0.0189(7) 0.0275(7) 0.0271(7) 0.0081(6) 0.0095(6) -0.0010(5)
C13 0.0164(7) 0.0313(8) 0.0258(7) -0.0010(6) 0.0072(6) 0.0000(6)
C14 0.0195(6) 0.0239(7) 0.0213(6) -0.0013(5) 0.0076(5) 0.0054(5)
O15 0.0322(6) 0.0378(7) 0.0428(7) 0.0168(5) 0.0121(5) 0.0161(5)
Fe1 0.01231(12) 0.01117(12) 0.01321(13) -0.00136(6) 0.00373(8) -0.00033(6)

loop_
_atom_type_symbol
_atom_type_description
_atom_type_scat_dispersion_real
_atom_type_scat_dispersion_imag
_atom_type_scat_source
C C 0.0033 0.0016 'International Tables Vol C Tables 4.2.6.8 and 6.1.1.4'
H H 0.0000 0.0000 'International Tables Vol C Tables 4.2.6.8 and 6.1.1.4'
Fe Fe 0.3463 0.8444 'International Tables Vol C Tables 4.2.6.8 and 6.1.1.4'
N N 0.0061 0.0033 'International Tables Vol C Tables 4.2.6.8 and 6.1.1.4'
O O 0.0106 0.0060 'International Tables Vol C Tables 4.2.6.8 and 6.1.1.4'

loop_
_geom_angle_atom_site_label_1
_geom_angle_atom_site_label_2
_geom_angle_atom_site_label_3
_geom_angle
_geom_angle_site_symmetry_1
_geom_angle_site_symmetry_3
_geom_angle_publ_flag
C2 C1 C5 107.98(12) . . ?
C2 C1 Fe1 69.66(8) . . ?
C5 C1 Fe1 69.66(7) . . ?
C2 C1 H1 126.0 . . ?
C5 C1 H1 126.0 . . ?
Fe1 C1 H1 126.2 . . ?
C3 C2 C1 107.97(12) . . ?
C3 C2 Fe1 69.46(8) . . ?
C1 C2 Fe1 69.56(7) . . ?
C3 C2 H2 126.0 . . ?
C1 C2 H2 126.0 . . ?
Fe1 C2 H2 126.5 . . ?
C2 C3 C4 108.25(12) . . ?
C2 C3 Fe1 69.75(8) . . ?
C4 C3 Fe1 69.93(8) . . ?
C2 C3 H3 125.9 . . ?
C4 C3 H3 125.9 . . ?
Fe1 C3 H3 126.0 . . ?
C3 C4 C5 107.99(12) . . ?
C3 C4 Fe1 69.28(8) . . ?
C5 C4 Fe1 69.57(7) . . ?
C3 C4 H4 126.0 . . ?
C5 C4 H4 126.0 . . ?
Fe1 C4 H4 126.7 . . ?
C4 C5 C1 107.81(12) . . ?
C4 C5 Fe1 69.71(8) . . ?
C1 C5 Fe1 69.34(7) . . ?
C4 C5 H5 126.1 . . ?
C1 C5 H5 126.1 . . ?
Fe1 C5 H5 126.4 . . ?
C10 C6 C7 107.11(12) . . ?
C10 C6 Fe1 69.96(7) . . ?
C7 C6 Fe1 69.03(7) . . ?
C10 C6 H6 126.4 . . ?
C7 C6 H6 126.4 . . ?
Fe1 C6 H6 126.1 . . ?
C8 C7 C6 108.27(12) . . ?
C8 C7 Fe1 69.54(7) . . ?
C6 C7 Fe1 69.99(7) . . ?
C8 C7 H7 125.9 . . ?
C6 C7 H7 125.9 . . ?
Fe1 C7 H7 126.2 . . ?
C7 C8 C9 108.38(11) . . ?
C7 C8 Fe1 69.53(8) . . ?
C9 C8 Fe1 69.99(7) . . ?
C7 C8 H8 125.8 . . ?
C9 C8 H8 125.8 . . ?
Fe1 C8 H8 126.2 . . ?
C10 C9 C8 107.19(12) . . ?
C10 C9 Fe1 70.01(7) . . ?
C8 C9 Fe1 69.06(7) . . ?
C10 C9 H9 126.4 . . ?
C8 C9 H9 126.4 . . ?
Fe1 C9 H9 126.1 . . ?
N11 C10 C9 126.30(12) . . ?
N11 C10 C6 124.66(12) . . ?
C9 C10 C6 109.04(11) . . ?
N11 C10 Fe1 127.44(9) . . ?
C9 C10 Fe1 69.38(7) . . ?
C6 C10 Fe1 69.35(7) . . ?
C14 N11 C10 133.62(12) . . ?
C14 N11 C12 94.84(11) . . ?
C10 N11 C12 130.76(11) . . ?
N11 C12 C13 87.45(11) . . ?
N11 C12 H12A 114.1 . . ?
C13 C12 H12A 114.1 . . ?
N11 C12 H12B 114.1 . . ?
C13 C12 H12B 114.1 . . ?
H12A C12 H12B 111.3 . . ?
C14 C13 C12 85.90(10) . . ?
C14 C13 H13A 114.3 . . ?
C12 C13 H13A 114.3 . . ?
C14 C13 H13B 114.3 . . ?
C12 C13 H13B 114.3 . . ?
H13A C13 H13B 111.5 . . ?
O15 C14 N11 131.40(14) . . ?
O15 C14 C13 136.89(13) . . ?
N11 C14 C13 91.70(11) . . ?
C7 Fe1 C8 40.93(6) . . ?
C7 Fe1 C3 121.48(6) . . ?
C8 Fe1 C3 157.36(6) . . ?
C7 Fe1 C1 162.10(6) . . ?
C8 Fe1 C1 124.46(6) . . ?
C3 Fe1 C1 68.67(6) . . ?
C7 Fe1 C2 156.21(6) . . ?
C8 Fe1 C2 160.80(6) . . ?
C3 Fe1 C2 40.79(6) . . ?
C1 Fe1 C2 40.78(5) . . ?
C7 Fe1 C5 125.38(6) . . ?
C8 Fe1 C5 108.01(6) . . ?
C3 Fe1 C5 68.66(6) . . ?
C1 Fe1 C5 41.00(5) . . ?
C2 Fe1 C5 68.77(5) . . ?
C7 Fe1 C9 68.99(6) . . ?
C8 Fe1 C9 40.94(5) . . ?
C3 Fe1 C9 160.31(6) . . ?
C1 Fe1 C9 106.39(6) . . ?
C2 Fe1 C9 123.19(6) . . ?
C5 Fe1 C9 120.92(5) . . ?
C7 Fe1 C6 40.99(5) . . ?
C8 Fe1 C6 68.97(6) . . ?
C3 Fe1 C6 106.98(6) . . ?
C1 Fe1 C6 155.19(6) . . ?
C2 Fe1 C6 119.97(6) . . ?
C5 Fe1 C6 162.20(6) . . ?
C9 Fe1 C6 69.07(5) . . ?
C7 Fe1 C4 108.41(6) . . ?
C8 Fe1 C4 122.10(6) . . ?
C3 Fe1 C4 40.78(6) . . ?
C1 Fe1 C4 68.70(6) . . ?
C2 Fe1 C4 68.64(6) . . ?
C5 Fe1 C4 40.71(6) . . ?
C9 Fe1 C4 157.00(6) . . ?
C6 Fe1 C4 124.90(6) . . ?
C7 Fe1 C10 68.34(5) . . ?
C8 Fe1 C10 68.26(5) . . ?
C3 Fe1 C10 124.05(6) . . ?
C1 Fe1 C10 120.13(5) . . ?
C2 Fe1 C10 106.55(5) . . ?
C5 Fe1 C10 156.02(5) . . ?
C9 Fe1 C10 40.61(5) . . ?
C6 Fe1 C10 40.69(5) . . ?
C4 Fe1 C10 161.45(6) . . ?

loop_
_geom_bond_atom_site_label_1
_geom_bond_atom_site_label_2
_geom_bond_distance
_geom_bond_site_symmetry_2
_geom_bond_publ_flag
C1 C2 1.4244(19) . ?
C1 C5 1.4329(19) . ?
C1 Fe1 2.0436(13) . ?
C1 H1 0.9500 . ?
C2 C3 1.424(2) . ?
C2 Fe1 2.0449(13) . ?
C2 H2 0.9500 . ?
C3 C4 1.425(2) . ?
C3 Fe1 2.0411(14) . ?
C3 H3 0.9500 . ?
C4 C5 1.425(2) . ?
C4 Fe1 2.0497(13) . ?
C4 H4 0.9500 . ?
C5 Fe1 2.0478(13) . ?
C5 H5 0.9500 . ?
C6 C10 1.4281(18) . ?
C6 C7 1.4307(18) . ?
C6 Fe1 2.0495(13) . ?
C6 H6 0.9500 . ?
C7 C8 1.424(2) . ?
C7 Fe1 2.0367(13) . ?
C7 H7 0.9500 . ?
C8 C9 1.4292(19) . ?
C8 Fe1 2.0368(13) . ?
C8 H8 0.9500 . ?
C9 C10 1.4253(18) . ?
C9 Fe1 2.0492(13) . ?
C9 H9 0.9500 . ?
C10 N11 1.3969(16) . ?
C10 Fe1 2.0576(12) . ?
N11 C14 1.3729(17) . ?
N11 C12 1.4753(17) . ?
C12 C13 1.546(2) . ?
C12 H12A 0.9900 . ?
C12 H12B 0.9900 . ?
C13 C14 1.534(2) . ?
C13 H13A 0.9900 . ?
C13 H13B 0.9900 . ?
C14 O15 1.2078(18) . ?

loop_
_geom_torsion_atom_site_label_1
_geom_torsion_atom_site_label_2
_geom_torsion_atom_site_label_3
_geom_torsion_atom_site_label_4
_geom_torsion
_geom_torsion_site_symmetry_1
_geom_torsion_site_symmetry_2
_geom_torsion_site_symmetry_3
_geom_torsion_site_symmetry_4
_geom_torsion_publ_flag
C5 C1 C2 C3 0.29(15) . . . . ?
Fe1 C1 C2 C3 -59.04(9) . . . . ?
C5 C1 C2 Fe1 59.33(9) . . . . ?
C1 C2 C3 C4 -0.46(15) . . . . ?
Fe1 C2 C3 C4 -59.56(9) . . . . ?
C1 C2 C3 Fe1 59.10(9) . . . . ?
C2 C3 C4 C5 0.45(15) . . . . ?
Fe1 C3 C4 C5 -59.00(9) . . . . ?
C2 C3 C4 Fe1 59.44(9) . . . . ?
C3 C4 C5 C1 -0.26(15) . . . . ?
Fe1 C4 C5 C1 -59.08(9) . . . . ?
C3 C4 C5 Fe1 58.82(9) . . . . ?
C2 C1 C5 C4 -0.02(15) . . . . ?
Fe1 C1 C5 C4 59.31(9) . . . . ?
C2 C1 C5 Fe1 -59.33(9) . . . . ?
C10 C6 C7 C8 -0.67(15) . . . . ?
Fe1 C6 C7 C8 59.20(9) . . . . ?
C10 C6 C7 Fe1 -59.86(9) . . . . ?
C6 C7 C8 C9 -0.07(15) . . . . ?
Fe1 C7 C8 C9 59.41(9) . . . . ?
C6 C7 C8 Fe1 -59.48(9) . . . . ?
C7 C8 C9 C10 0.77(14) . . . . ?
Fe1 C8 C9 C10 59.90(9) . . . . ?
C7 C8 C9 Fe1 -59.13(9) . . . . ?
C8 C9 C10 N11 178.72(12) . . . . ?
Fe1 C9 C10 N11 -121.98(13) . . . . ?
C8 C9 C10 C6 -1.20(14) . . . . ?
Fe1 C9 C10 C6 58.10(9) . . . . ?
C8 C9 C10 Fe1 -59.30(9) . . . . ?
C7 C6 C10 N11 -178.77(12) . . . . ?
Fe1 C6 C10 N11 121.96(12) . . . . ?
C7 C6 C10 C9 1.16(15) . . . . ?
Fe1 C6 C10 C9 -58.12(9) . . . . ?
C7 C6 C10 Fe1 59.27(9) . . . . ?
C9 C10 N11 C14 -0.7(2) . . . . ?
C6 C10 N11 C14 179.25(14) . . . . ?
Fe1 C10 N11 C14 -91.35(17) . . . . ?
C9 C10 N11 C12 166.58(14) . . . . ?
C6 C10 N11 C12 -13.5(2) . . . . ?
Fe1 C10 N11 C12 75.89(17) . . . . ?
C14 N11 C12 C13 -2.49(12) . . . . ?
C10 N11 C12 C13 -173.26(13) . . . . ?
N11 C12 C13 C14 2.22(10) . . . . ?
C10 N11 C14 O15 -5.9(3) . . . . ?
C12 N11 C14 O15 -176.26(17) . . . . ?
C10 N11 C14 C13 172.84(14) . . . . ?
C12 N11 C14 C13 2.50(12) . . . . ?
C12 C13 C14 O15 176.26(19) . . . . ?
C12 C13 C14 N11 -2.39(11) . . . . ?
